data_4031751
loop_
_publ_author_name
'Chang, Deng-Hsiang'
'Ou, Chun-Lin'
'Hsu, Hung-Yu'
'Huang, Guan-Jhih'
'Kao, Chen-Yi'
'Liu, Yi-Hung'
'Peng, Shie-Ming'
'Diau, Eric Wei-Guang'
'Yang, Jye-Shane'

_publ_section_title
;
 Cooperativity and Site-Selectivity of Intramolecular Hydrogen Bonds on
 the Fluorescence Quenching of Modified GFP Chromophores.
;
_journal_issue 24
_journal_name_full 'The Journal of organic chemistry'
_journal_page_first 12431
_journal_page_last 12443
_journal_paper_doi 10.1021/acs.joc.5b02303
_journal_volume 80
_journal_year 2015
_chemical_formula_sum 'C16 H21 N3 O2'
_chemical_formula_weight 287.36
_chemical_name_systematic
; 
 ? 
;
_space_group_IT_number 2
_symmetry_cell_setting triclinic
_symmetry_space_group_name_Hall '-P 1'
_symmetry_space_group_name_H-M 'P -1'
_atom_sites_solution_hydrogens geom
_atom_sites_solution_primary direct
_atom_sites_solution_secondary difmap
_audit_creation_method SHELXL-97
_cell_angle_alpha 100.622(9)
_cell_angle_beta 92.419(9)
_cell_angle_gamma 112.362(10)
_cell_formula_units_Z 2
_cell_length_a 7.4623(8)
_cell_length_b 7.9403(9)
_cell_length_c 14.3735(15)
_cell_measurement_reflns_used 1510
_cell_measurement_temperature 295(2)
_cell_measurement_theta_max 77.3479
_cell_measurement_theta_min 3.1466
_cell_volume 768.19(16)
_computing_cell_refinement
; 
CrysAlisPro, Oxford Diffraction Ltd., 
Version 1.171.33.41 (release 06-05-2009 CrysAlis171 .NET) 
(compiled May  6 2009,17:20:42) 
Empirical absorption correction using spherical harmonics, 
 implemented in SCALE3 ABSPACK scaling algorithm. 
;
_computing_data_collection
; 
CrysAlisPro, Oxford Diffraction Ltd., 
Version 1.171.33.41 (release 06-05-2009 CrysAlis171 .NET) 
(compiled May  6 2009,17:20:42) 
Empirical absorption correction using spherical harmonics, 
 implemented in SCALE3 ABSPACK scaling algorithm. 
;
_computing_data_reduction
; 
CrysAlisPro, Oxford Diffraction Ltd., 
Version 1.171.33.41 (release 06-05-2009 CrysAlis171 .NET) 
(compiled May  6 2009,17:20:42) 
Empirical absorption correction using spherical harmonics, 
 implemented in SCALE3 ABSPACK scaling algorithm. 
;
_computing_molecular_graphics SHELXTL
_computing_publication_material SHELXTL
_computing_structure_refinement 'SHELXL-97 (Sheldrick, 1997)'
_computing_structure_solution 'SHELXS-97 (Sheldrick, 1990)'
_diffrn_ambient_temperature 295(2)
_diffrn_measured_fraction_theta_full 0.995
_diffrn_measured_fraction_theta_max 0.995
_diffrn_measurement_device_type 'Oxford Diffraction Gemini A'
_diffrn_measurement_method CCD
_diffrn_radiation_monochromator graphite
_diffrn_radiation_source 'fine-focus sealed tube'
_diffrn_radiation_type CuK\a
_diffrn_radiation_wavelength 1.54178
_diffrn_reflns_av_R_equivalents 0.0352
_diffrn_reflns_av_sigmaI/netI 0.0449
_diffrn_reflns_limit_h_max 8
_diffrn_reflns_limit_h_min -8
_diffrn_reflns_limit_k_max 9
_diffrn_reflns_limit_k_min -8
_diffrn_reflns_limit_l_max 15
_diffrn_reflns_limit_l_min -17
_diffrn_reflns_number 5153
_diffrn_reflns_theta_full 68.00
_diffrn_reflns_theta_max 68.00
_diffrn_reflns_theta_min 3.15
_exptl_absorpt_coefficient_mu 0.671
_exptl_absorpt_correction_T_max 1.00000
_exptl_absorpt_correction_T_min 0.58358
_exptl_absorpt_correction_type multi-scan
_exptl_absorpt_process_details
; 
CrysAlisPro, Oxford Diffraction Ltd., 
Version 1.171.33.41 (release 06-05-2009 CrysAlis171 .NET) 
(compiled May  6 2009,17:20:42) 
Empirical absorption correction using spherical harmonics, 
 implemented in SCALE3 ABSPACK scaling algorithm. 
;
_exptl_crystal_density_diffrn 1.242
_exptl_crystal_density_method 'not measured'
_exptl_crystal_description plate
_exptl_crystal_F_000 308
_exptl_crystal_size_max 0.25
_exptl_crystal_size_mid 0.20
_exptl_crystal_size_min 0.15
_refine_diff_density_max 0.542
_refine_diff_density_min -0.313
_refine_diff_density_rms 0.059
_refine_ls_extinction_method none
_refine_ls_goodness_of_fit_ref 1.168
_refine_ls_hydrogen_treatment mixed
_refine_ls_matrix_type full
_refine_ls_number_parameters 193
_refine_ls_number_reflns 2781
_refine_ls_number_restraints 2
_refine_ls_restrained_S_all 1.169
_refine_ls_R_factor_all 0.1336
_refine_ls_R_factor_gt 0.0881
_refine_ls_shift/su_max 0.019
_refine_ls_shift/su_mean 0.001
_refine_ls_structure_factor_coef Fsqd
_refine_ls_weighting_details 'calc w=1/[\s^2^(Fo^2^)+(0.1000P)^2^+0.3000P] where P=(Fo^2^+2Fc^2^)/3'
_refine_ls_weighting_scheme calc
_refine_ls_wR_factor_gt 0.2219
_refine_ls_wR_factor_ref 0.2529
_reflns_number_gt 1631
_reflns_number_total 2781
_reflns_threshold_expression >2sigma(I)
_cod_data_source_file jo5b02303_si_002.cif
_cod_data_source_block ic13901
_cod_depositor_comments
;
The following automatic conversions were performed:

'_symmetry_cell_setting' value 'Triclinic' changed to 'triclinic'
according to
/usr/data/users/saulius/crontab/automatic-downloads/rss-feeds/ACS/lib/dictionaries/cif_core.dic
dictionary named 'cif_core.dic' version 2.4.2 from 2011-04-26.

Automatic conversion script
Id: cif_fix_values 4268 2015-11-12 08:31:59Z antanas 

 Adding full bibliography for 4031750--4031752.cif.
;
_cod_original_cell_volume 768.19(14)
_cod_original_sg_symbol_H-M P-1
_cod_database_code 4031751

loop_
_symmetry_equiv_pos_as_xyz
'x, y, z'
'-x, -y, -z'

loop_
_atom_site_label
_atom_site_type_symbol
_atom_site_fract_x
_atom_site_fract_y
_atom_site_fract_z
_atom_site_U_iso_or_equiv
_atom_site_adp_type
_atom_site_occupancy
_atom_site_symmetry_multiplicity
_atom_site_calc_flag
_atom_site_refinement_flags
N1 N 0.3179(5) 0.0339(4) 0.2114(2) 0.0634(8) Uani 1 1 d .
N2 N 0.5043(5) 0.3164(4) 0.3026(2) 0.0633(8) Uani 1 1 d .
N3 N -0.0108(7) -0.8020(5) 0.3486(3) 0.0924(14) Uani 1 1 d .
C1 C 0.4814(6) 0.1983(5) 0.3634(3) 0.0630(9) Uani 1 1 d .
C2 C 0.4038(6) 0.2098(5) 0.2141(3) 0.0624(10) Uani 1 1 d .
C3 C 0.3564(6) 0.0085(5) 0.3034(2) 0.0581(9) Uani 1 1 d .
C4 C 0.2999(6) -0.1463(5) 0.3357(2) 0.0606(9) Uani 1 1 d .
H4A H 0.3467 -0.1322 0.3989 0.073 Uiso 1 1 calc R
C5 C 0.1737(6) -0.3381(5) 0.2865(2) 0.0596(9) Uani 1 1 d .
C6 C 0.0860(7) -0.3856(5) 0.1918(3) 0.0727(11) Uani 1 1 d .
H6A H 0.1067 -0.2947 0.1562 0.087 Uiso 1 1 calc R
C7 C -0.0318(7) -0.5705(6) 0.1526(3) 0.0798(13) Uani 1 1 d .
H7A H -0.0891 -0.6025 0.0897 0.096 Uiso 1 1 calc R
C8 C -0.0673(7) -0.7084(5) 0.2032(3) 0.0731(11) Uani 1 1 d .
H8A H -0.1494 -0.8306 0.1747 0.088 Uiso 1 1 calc R
C9 C 0.0197(6) -0.6657(5) 0.2977(3) 0.0651(10) Uani 1 1 d .
C10 C 0.1389(6) -0.4779(5) 0.3371(2) 0.0601(9) Uani 1 1 d .
H10A H 0.1971 -0.4459 0.3998 0.072 Uiso 1 1 calc R
C11 C 0.6177(7) 0.5164(5) 0.3286(3) 0.0799(13) Uani 1 1 d .
H11A H 0.6709 0.5513 0.3946 0.120 Uiso 1 1 calc R
H11B H 0.5351 0.5807 0.3185 0.120 Uiso 1 1 calc R
H11C H 0.7222 0.5494 0.2899 0.120 Uiso 1 1 calc R
C12 C 0.4018(7) 0.2987(6) 0.1317(3) 0.0773(12) Uani 1 1 d .
H12A H 0.5333 0.3494 0.1147 0.093 Uiso 1 1 calc R
H12B H 0.3625 0.4019 0.1510 0.093 Uiso 1 1 calc R
C13 C 0.2673(11) 0.1678(8) 0.0448(3) 0.113(2) Uani 1 1 d D
H13A H 0.1345 0.1297 0.0625 0.135 Uiso 1 1 calc R
C14 C 0.2725(14) 0.2648(10) -0.0357(4) 0.175(4) Uani 1 1 d .
H14A H 0.1820 0.1792 -0.0891 0.263 Uiso 1 1 calc R
H14B H 0.4018 0.3085 -0.0540 0.263 Uiso 1 1 calc R
H14C H 0.2368 0.3688 -0.0156 0.263 Uiso 1 1 calc R
C15 C -0.1324(8) -0.9946(6) 0.3073(4) 0.0979(16) Uani 1 1 d .
H15A H -0.1667 -1.0089 0.2404 0.147 Uiso 1 1 calc R
H15B H -0.2490 -1.0320 0.3379 0.147 Uiso 1 1 calc R
H15C H -0.0627 -1.0712 0.3163 0.147 Uiso 1 1 calc R
C16 C 0.0541(9) -0.7559(7) 0.4493(3) 0.0967(17) Uani 1 1 d .
H16A H 0.1331 -0.6248 0.4689 0.145 Uiso 1 1 calc R
H16B H 0.1296 -0.8253 0.4624 0.145 Uiso 1 1 calc R
H16C H -0.0572 -0.7869 0.4839 0.145 Uiso 1 1 calc R
O1 O 0.5504(5) 0.2442(4) 0.44729(19) 0.0849(10) Uani 1 1 d .
O2 O 0.2930(11) 0.0125(9) 0.0117(3) 0.164(2) Uani 1 1 d D
H2 H 0.313(18) -0.062(10) 0.040(4) 0.245 Uiso 1 1 d D

loop_
_atom_site_aniso_label
_atom_site_aniso_U_11
_atom_site_aniso_U_22
_atom_site_aniso_U_33
_atom_site_aniso_U_23
_atom_site_aniso_U_13
_atom_site_aniso_U_12
N1 0.075(2) 0.0481(17) 0.0535(15) 0.0074(12) -0.0048(14) 0.0122(14)
N2 0.070(2) 0.0446(16) 0.0599(16) 0.0087(13) -0.0087(14) 0.0087(14)
N3 0.140(4) 0.0412(18) 0.073(2) 0.0098(15) 0.002(2) 0.013(2)
C1 0.069(2) 0.0478(19) 0.0585(19) 0.0079(15) -0.0052(17) 0.0114(17)
C2 0.064(2) 0.052(2) 0.0578(19) 0.0113(15) -0.0075(16) 0.0096(17)
C3 0.066(2) 0.0462(19) 0.0524(17) 0.0047(14) -0.0042(16) 0.0162(16)
C4 0.072(2) 0.049(2) 0.0545(18) 0.0073(14) -0.0050(16) 0.0198(17)
C5 0.070(2) 0.0422(18) 0.0588(19) 0.0037(14) -0.0010(16) 0.0179(16)
C6 0.093(3) 0.050(2) 0.064(2) 0.0085(16) -0.012(2) 0.020(2)
C7 0.099(3) 0.060(2) 0.065(2) -0.0012(18) -0.019(2) 0.025(2)
C8 0.081(3) 0.047(2) 0.073(2) -0.0030(17) -0.004(2) 0.0144(19)
C9 0.077(3) 0.0445(19) 0.068(2) 0.0063(16) 0.0104(19) 0.0214(18)
C10 0.071(2) 0.0467(19) 0.0541(17) 0.0061(14) -0.0007(16) 0.0168(17)
C11 0.082(3) 0.046(2) 0.089(3) 0.0112(19) -0.014(2) 0.0043(19)
C12 0.080(3) 0.066(3) 0.067(2) 0.0260(19) -0.008(2) 0.005(2)
C13 0.167(6) 0.081(3) 0.066(3) 0.016(2) -0.018(3) 0.026(4)
C14 0.243(10) 0.117(5) 0.084(4) 0.045(4) -0.054(5) -0.020(5)
C15 0.106(4) 0.042(2) 0.122(4) 0.016(2) 0.005(3) 0.006(2)
C16 0.148(5) 0.065(3) 0.073(3) 0.022(2) 0.011(3) 0.035(3)
O1 0.107(2) 0.0623(17) 0.0593(15) 0.0067(12) -0.0234(15) 0.0115(16)
O2 0.258(7) 0.156(5) 0.083(3) -0.012(3) -0.031(3) 0.113(5)

loop_
_atom_type_symbol
_atom_type_description
_atom_type_scat_dispersion_real
_atom_type_scat_dispersion_imag
_atom_type_scat_source
C C 0.0181 0.0091 'International Tables Vol C Tables 4.2.6.8 and 6.1.1.4'
H H 0.0000 0.0000 'International Tables Vol C Tables 4.2.6.8 and 6.1.1.4'
N N 0.0311 0.0180 'International Tables Vol C Tables 4.2.6.8 and 6.1.1.4'
O O 0.0492 0.0322 'International Tables Vol C Tables 4.2.6.8 and 6.1.1.4'

loop_
_geom_angle_atom_site_label_1
_geom_angle_atom_site_label_2
_geom_angle_atom_site_label_3
_geom_angle
C2 N1 C3 106.8(3)
C1 N2 C2 107.7(3)
C1 N2 C11 124.4(3)
C2 N2 C11 127.9(3)
C9 N3 C16 121.2(4)
C9 N3 C15 121.5(4)
C16 N3 C15 116.7(4)
O1 C1 N2 125.5(4)
O1 C1 C3 130.1(3)
N2 C1 C3 104.4(3)
N1 C2 N2 114.4(3)
N1 C2 C12 124.9(3)
N2 C2 C12 120.8(3)
C4 C3 N1 129.4(3)
C4 C3 C1 123.8(3)
N1 C3 C1 106.8(3)
C3 C4 C5 129.5(3)
C10 C5 C6 118.8(3)
C10 C5 C4 117.9(3)
C6 C5 C4 123.3(3)
C7 C6 C5 118.6(4)
C8 C7 C6 122.4(4)
C7 C8 C9 120.3(4)
N3 C9 C8 121.1(4)
N3 C9 C10 121.9(4)
C8 C9 C10 116.9(3)
C5 C10 C9 122.9(3)
C2 C12 C13 113.9(4)
O2 C13 C14 108.1(6)
O2 C13 C12 116.9(6)
C14 C13 C12 111.4(5)

loop_
_geom_bond_atom_site_label_1
_geom_bond_atom_site_label_2
_geom_bond_distance
N1 C2 1.289(5)
N1 C3 1.408(4)
N2 C1 1.366(5)
N2 C2 1.391(4)
N2 C11 1.452(4)
N3 C9 1.370(5)
N3 C16 1.441(6)
N3 C15 1.442(5)
C1 O1 1.223(4)
C1 C3 1.506(5)
C2 C12 1.489(5)
C3 C4 1.318(5)
C4 C5 1.470(5)
C5 C10 1.386(5)
C5 C6 1.404(5)
C6 C7 1.384(5)
C7 C8 1.374(6)
C8 C9 1.404(6)
C9 C10 1.404(5)
C12 C13 1.506(6)
C13 O2 1.325(7)
C13 C14 1.498(7)
